data_4063095
loop_
_publ_author_name
'Jimenez-Tenorio, Manuel'
'Puerta, M. Carmen'
'Salcedo, Isabel'
'Valerga, Pedro'
'Costa, Sandra I.'
'Silva, Leonel C.'
'Gomes, Pedro T.'

_publ_section_title
;
Cationic Nickel Complexes Containing Bulky Phosphine Ligands: 
Catalyst Precursors for Styrene Polymerization
;
_journal_issue 13
_journal_name_full Organometallics
_journal_page_first 3139
_journal_page_last 3146
_journal_paper_doi 10.1021/om049883j
_journal_volume 23
_journal_year 2004
_chemical_formula_moiety 'C28 H45 P2 Ni +, C24 H20 B -'
_chemical_formula_sum 'C52 H65 B Ni P2'
_chemical_formula_weight 821.50
_chemical_name_common '[Ni(\h^3^-CH~2~C(Me)CH~2~)(P^i^Pr~2~Ph)~2~[BPh~4~]'
_space_group_IT_number 2
_symmetry_cell_setting triclinic
_symmetry_space_group_name_Hall '-P 1'
_symmetry_space_group_name_H-M 'P -1'
_cell_angle_alpha 105.09(2)
_cell_angle_beta 94.25(2)
_cell_angle_gamma 101.47(2)
_cell_formula_units_Z 2
_cell_length_a 13.233(3)
_cell_length_b 14.501(6)
_cell_length_c 12.416(3)
_cell_measurement_temperature 293(2)
_cell_volume 2234.4(12)
_diffrn_ambient_temperature 293(2)
_exptl_crystal_density_diffrn 1.221
_cod_database_code 4063095

loop_
_symmetry_equiv_pos_as_xyz
'x, y, z'
'-x, -y, -z'

loop_
_atom_site_label
_atom_site_type_symbol
_atom_site_fract_x
_atom_site_fract_y
_atom_site_fract_z
_atom_site_U_iso_or_equiv
_atom_site_adp_type
_atom_site_occupancy
_atom_site_symmetry_multiplicity
_atom_site_calc_flag
_atom_site_refinement_flags
_atom_site_disorder_assembly
_atom_site_disorder_group
Ni1 Ni 0.15714(5) 0.22138(5) 0.21751(5) 0.0359(2) Uani 1 1 d . . .
P1 P 0.31629(10) 0.18981(10) 0.21180(11) 0.0383(3) Uani 1 1 d . . .
P2 P 0.13342(10) 0.32991(9) 0.11325(10) 0.0366(3) Uani 1 1 d . . .
C1 C 0.0114(5) 0.2226(5) 0.2588(5) 0.0572(16) Uani 1 1 d . . .
H1A H 0.0059 0.2730 0.3255 0.069 Uiso 1 1 calc R . .
H1B H -0.0431 0.2118 0.1971 0.069 Uiso 1 1 calc R . .
C2 C 0.0393(5) 0.1378(5) 0.2767(5) 0.0562(16) Uani 1 1 d . . .
C3 C 0.1290(5) 0.1468(5) 0.3435(5) 0.0625(17) Uani 1 1 d . . .
H3A H 0.1555 0.0880 0.3360 0.075 Uiso 1 1 calc R . .
H3B H 0.1363 0.1873 0.4206 0.075 Uiso 1 1 calc R . .
C4 C -0.0143(6) 0.0440(6) 0.2054(7) 0.096(3) Uani 1 1 d . . .
H4A H -0.0604 0.0523 0.1470 0.144 Uiso 1 1 calc R . .
H4B H -0.0537 0.0077 0.2489 0.144 Uiso 1 1 calc R . .
H4C H 0.0353 0.0089 0.1723 0.144 Uiso 1 1 calc R . .
C5 C 0.3386(5) 0.0867(4) 0.2756(5) 0.0510(14) Uani 1 1 d . . .
H5 H 0.3195 0.1034 0.3520 0.061 Uiso 1 1 calc R . .
C6 C 0.4526(5) 0.0782(6) 0.2875(7) 0.076(2) Uani 1 1 d . . .
H6A H 0.4960 0.1405 0.3294 0.113 Uiso 1 1 calc R . .
H6B H 0.4736 0.0586 0.2142 0.113 Uiso 1 1 calc R . .
H6C H 0.4594 0.0301 0.3264 0.113 Uiso 1 1 calc R . .
C7 C 0.2731(6) -0.0056(5) 0.2169(7) 0.079(2) Uani 1 1 d . . .
H7A H 0.2027 0.0014 0.2060 0.118 Uiso 1 1 calc R . .
H7B H 0.2767 -0.0514 0.2599 0.118 Uiso 1 1 calc R . .
H7C H 0.2956 -0.0292 0.1451 0.118 Uiso 1 1 calc R . .
C8 C 0.4208(4) 0.2884(4) 0.2842(5) 0.0529(15) Uani 1 1 d . . .
H8 H 0.4847 0.2639 0.2832 0.063 Uiso 1 1 calc R . .
C9 C 0.3977(6) 0.3149(5) 0.4024(5) 0.077(2) Uani 1 1 d . . .
H9A H 0.3951 0.2596 0.4319 0.115 Uiso 1 1 calc R . .
H9B H 0.3319 0.3332 0.4042 0.115 Uiso 1 1 calc R . .
H9C H 0.4513 0.3690 0.4473 0.115 Uiso 1 1 calc R . .
C10 C 0.4355(5) 0.3744(5) 0.2260(6) 0.0711(19) Uani 1 1 d . . .
H10A H 0.4506 0.3504 0.1507 0.107 Uiso 1 1 calc R . .
H10B H 0.4920 0.4269 0.2682 0.107 Uiso 1 1 calc R . .
H10C H 0.3728 0.3980 0.2239 0.107 Uiso 1 1 calc R . .
C11 C 0.3534(4) 0.1542(4) 0.0767(4) 0.0463(13) Uani 1 1 d . . .
C12 C 0.2787(5) 0.0981(4) -0.0052(5) 0.0548(15) Uani 1 1 d . . .
H12 H 0.2102 0.0821 0.0087 0.066 Uiso 1 1 calc R . .
C13 C 0.3040(7) 0.0661(6) -0.1056(6) 0.089(3) Uani 1 1 d . . .
H13 H 0.2516 0.0276 -0.1629 0.107 Uiso 1 1 calc R . .
C14 C 0.4019(8) 0.0857(7) -0.1310(6) 0.093(3) Uani 1 1 d . . .
H14 H 0.4155 0.0608 -0.2040 0.112 Uiso 1 1 calc R . .
C15 C 0.4783(6) 0.1405(7) -0.0519(7) 0.086(2) Uani 1 1 d . . .
H15 H 0.5465 0.1548 -0.0671 0.103 Uiso 1 1 calc R . .
C16 C 0.4535(5) 0.1742(5) 0.0501(5) 0.0614(17) Uani 1 1 d . . .
H16 H 0.5062 0.2134 0.1068 0.074 Uiso 1 1 calc R . .
C17 C 0.1144(5) 0.4444(4) 0.1935(4) 0.0501(14) Uani 1 1 d . . .
H17 H 0.1319 0.4917 0.1503 0.060 Uiso 1 1 calc R . .
C18 C 0.1922(5) 0.4757(4) 0.2964(5) 0.0654(18) Uani 1 1 d . . .
H18A H 0.2610 0.4898 0.2760 0.098 Uiso 1 1 calc R . .
H18B H 0.1860 0.4240 0.3323 0.098 Uiso 1 1 calc R . .
H18C H 0.1798 0.5334 0.3474 0.098 Uiso 1 1 calc R . .
C19 C 0.0041(6) 0.4447(5) 0.2226(6) 0.074(2) Uani 1 1 d . . .
H19A H -0.0444 0.4203 0.1547 0.111 Uiso 1 1 calc R . .
H19B H 0.0001 0.5105 0.2601 0.111 Uiso 1 1 calc R . .
H19C H -0.0125 0.4036 0.2712 0.111 Uiso 1 1 calc R . .
C20 C 0.0144(4) 0.2908(4) 0.0149(5) 0.0524(14) Uani 1 1 d . . .
H20 H -0.0425 0.2947 0.0609 0.063 Uiso 1 1 calc R . .
C21 C -0.0011(5) 0.1896(5) -0.0468(6) 0.0709(19) Uani 1 1 d . . .
H21A H 0.0149 0.1526 0.0034 0.106 Uiso 1 1 calc R . .
H21B H 0.0438 0.1835 -0.1044 0.106 Uiso 1 1 calc R . .
H21C H -0.0722 0.1650 -0.0808 0.106 Uiso 1 1 calc R . .
C22 C 0.0054(6) 0.3623(5) -0.0630(6) 0.075(2) Uani 1 1 d . . .
H22A H 0.0204 0.4290 -0.0167 0.113 Uiso 1 1 calc R . .
H22B H -0.0638 0.3454 -0.1025 0.113 Uiso 1 1 calc R . .
H22C H 0.0543 0.3552 -0.1163 0.113 Uiso 1 1 calc R . .
C23 C 0.2322(4) 0.3707(4) 0.0244(4) 0.0402(12) Uani 1 1 d . . .
C24 C 0.2536(4) 0.3044(4) -0.0585(4) 0.0495(14) Uani 1 1 d . . .
H24 H 0.2209 0.2390 -0.0704 0.059 Uiso 1 1 calc R . .
C25 C 0.3240(5) 0.3293(5) -0.1292(5) 0.0628(17) Uani 1 1 d . . .
H25 H 0.3354 0.2792 -0.1878 0.075 Uiso 1 1 calc R . .
C26 C 0.3773(5) 0.4223(5) -0.1182(6) 0.0644(17) Uani 1 1 d . . .
H26 H 0.4235 0.4370 -0.1675 0.077 Uiso 1 1 calc R . .
C27 C 0.3595(5) 0.4888(5) -0.0345(6) 0.0633(17) Uani 1 1 d . . .
H27 H 0.3950 0.5536 -0.0214 0.076 Uiso 1 1 calc R . .
C28 C 0.2870(4) 0.4648(4) 0.0374(5) 0.0525(14) Uani 1 1 d . . .
H28 H 0.2759 0.5149 0.0962 0.063 Uiso 1 1 calc R . .
C29 C -0.2775(4) 0.2529(4) 0.6043(4) 0.0408(12) Uani 1 1 d . . .
C30 C -0.2456(4) 0.2613(4) 0.7150(5) 0.0473(13) Uani 1 1 d . . .
H30 H -0.1806 0.2500 0.7335 0.057 Uiso 1 1 calc R . .
C31 C -0.3028(5) 0.2846(4) 0.7963(5) 0.0614(16) Uani 1 1 d . . .
H31 H -0.2772 0.2903 0.8701 0.074 Uiso 1 1 calc R . .
C32 C -0.4012(5) 0.3008(5) 0.7724(6) 0.0665(18) Uani 1 1 d . . .
H32 H -0.4421 0.3162 0.8294 0.080 Uiso 1 1 calc R . .
C33 C -0.4364(5) 0.2938(5) 0.6635(6) 0.072(2) Uani 1 1 d . . .
H33 H -0.5009 0.3061 0.6454 0.087 Uiso 1 1 calc R . .
C34 C -0.3769(5) 0.2690(5) 0.5841(5) 0.0613(17) Uani 1 1 d . . .
H34 H -0.4032 0.2619 0.5101 0.074 Uiso 1 1 calc R . .
C35 C -0.0852(4) 0.2653(4) 0.5486(4) 0.0395(12) Uani 1 1 d . . .
C36 C -0.0258(4) 0.2255(4) 0.6204(4) 0.0485(13) Uani 1 1 d . . .
H36 H -0.0587 0.1710 0.6411 0.058 Uiso 1 1 calc R . .
C37 C 0.0768(5) 0.2652(5) 0.6587(5) 0.0550(15) Uani 1 1 d . . .
H37 H 0.1131 0.2385 0.7054 0.066 Uiso 1 1 calc R . .
C38 C 0.1279(5) 0.3476(5) 0.6267(5) 0.0577(16) Uani 1 1 d . . .
H38 H 0.1981 0.3749 0.6522 0.069 Uiso 1 1 calc R . .
C39 C 0.0726(4) 0.3888(4) 0.5563(5) 0.0552(15) Uani 1 1 d . . .
H39 H 0.1064 0.4434 0.5362 0.066 Uiso 1 1 calc R . .
C40 C -0.0299(4) 0.3484(4) 0.5181(4) 0.0442(13) Uani 1 1 d . . .
H40 H -0.0651 0.3755 0.4709 0.053 Uiso 1 1 calc R . .
C41 C -0.2416(4) 0.2527(4) 0.3905(4) 0.0397(12) Uani 1 1 d . . .
C42 C -0.2502(4) 0.1942(4) 0.2891(5) 0.0481(13) Uani 1 1 d . . .
H42 H -0.2423 0.1306 0.2810 0.058 Uiso 1 1 calc R . .
C43 C -0.2709(5) 0.2232(6) 0.1913(5) 0.0653(18) Uani 1 1 d . . .
H43 H -0.2766 0.1768 0.1222 0.078 Uiso 1 1 calc R . .
C44 C -0.2832(5) 0.3146(6) 0.1904(7) 0.076(2) Uani 1 1 d . . .
H44 H -0.2957 0.3313 0.1241 0.091 Uiso 1 1 calc R . .
C45 C -0.2761(5) 0.3764(5) 0.2893(7) 0.071(2) Uani 1 1 d . . .
H45 H -0.2835 0.4400 0.2961 0.085 Uiso 1 1 calc R . .
C46 C -0.2568(5) 0.3448(4) 0.3871(6) 0.0615(17) Uani 1 1 d . . .
H46 H -0.2539 0.3905 0.4562 0.074 Uiso 1 1 calc R . .
C47 C -0.2309(4) 0.1000(4) 0.4825(4) 0.0387(12) Uani 1 1 d . . .
C48 C -0.1553(5) 0.0503(4) 0.4533(5) 0.0487(14) Uani 1 1 d . . .
H48 H -0.0875 0.0852 0.4569 0.058 Uiso 1 1 calc R . .
C49 C -0.1771(5) -0.0490(4) 0.4192(5) 0.0587(16) Uani 1 1 d . . .
H49 H -0.1251 -0.0823 0.3985 0.070 Uiso 1 1 calc R . .
C50 C -0.2779(6) -0.0999(4) 0.4157(4) 0.0572(16) Uani 1 1 d . . .
H50 H -0.2930 -0.1681 0.3934 0.069 Uiso 1 1 calc R . .
C51 C -0.3547(5) -0.0538(4) 0.4435(5) 0.0554(15) Uani 1 1 d . . .
H51 H -0.4227 -0.0890 0.4383 0.066 Uiso 1 1 calc R . .
C52 C -0.3304(4) 0.0449(4) 0.4792(4) 0.0470(13) Uani 1 1 d . . .
H52 H -0.3823 0.0775 0.5026 0.056 Uiso 1 1 calc R . .
B1 B -0.2084(5) 0.2187(4) 0.5071(5) 0.0401(13) Uani 1 1 d . . .

loop_
_atom_site_aniso_label
_atom_site_aniso_U_11
_atom_site_aniso_U_22
_atom_site_aniso_U_33
_atom_site_aniso_U_23
_atom_site_aniso_U_13
_atom_site_aniso_U_12
Ni1 0.0407(4) 0.0335(4) 0.0272(3) 0.0047(2) 0.0021(3) 0.0001(3)
P1 0.0397(7) 0.0418(8) 0.0309(7) 0.0118(6) -0.0018(5) 0.0036(6)
P2 0.0459(8) 0.0320(7) 0.0265(6) 0.0017(5) -0.0005(5) 0.0072(6)
C1 0.051(4) 0.067(4) 0.049(3) 0.005(3) 0.023(3) 0.011(3)
C2 0.047(3) 0.063(4) 0.058(4) 0.020(3) 0.025(3) 0.001(3)
C3 0.071(4) 0.074(4) 0.047(4) 0.031(3) 0.021(3) 0.004(3)
C4 0.077(5) 0.075(5) 0.101(6) -0.007(4) 0.023(4) -0.026(4)
C5 0.064(4) 0.053(4) 0.044(3) 0.021(3) 0.006(3) 0.021(3)
C6 0.079(5) 0.091(5) 0.080(5) 0.046(4) 0.012(4) 0.043(4)
C7 0.107(6) 0.048(4) 0.085(5) 0.030(4) 0.012(4) 0.013(4)
C8 0.045(3) 0.055(4) 0.045(3) 0.004(3) -0.016(2) 0.000(3)
C9 0.086(5) 0.070(5) 0.049(4) -0.008(3) -0.024(3) 0.005(4)
C10 0.057(4) 0.058(4) 0.083(5) 0.017(4) -0.014(3) -0.007(3)
C11 0.047(3) 0.060(4) 0.034(3) 0.018(2) 0.000(2) 0.014(3)
C12 0.057(4) 0.057(4) 0.044(3) 0.001(3) -0.002(3) 0.018(3)
C13 0.099(6) 0.107(6) 0.046(4) -0.018(4) -0.015(4) 0.050(5)
C14 0.122(7) 0.127(7) 0.043(4) 0.012(4) 0.014(5) 0.073(6)
C15 0.074(5) 0.132(7) 0.070(5) 0.039(5) 0.030(4) 0.043(5)
C16 0.048(4) 0.091(5) 0.046(4) 0.021(3) 0.012(3) 0.014(3)
C17 0.074(4) 0.039(3) 0.034(3) 0.004(2) 0.006(3) 0.016(3)
C18 0.095(5) 0.049(4) 0.033(3) -0.014(3) -0.007(3) 0.010(3)
C19 0.103(6) 0.060(4) 0.063(4) 0.005(3) 0.024(4) 0.039(4)
C20 0.047(3) 0.054(4) 0.044(3) -0.001(3) -0.007(2) 0.008(3)
C21 0.063(4) 0.059(4) 0.063(4) -0.012(3) -0.024(3) 0.001(3)
C22 0.083(5) 0.084(5) 0.057(4) 0.012(4) -0.021(3) 0.037(4)
C23 0.045(3) 0.045(3) 0.032(3) 0.016(2) 0.001(2) 0.007(2)
C24 0.060(4) 0.052(3) 0.034(3) 0.009(2) 0.005(3) 0.013(3)
C25 0.068(4) 0.081(5) 0.038(3) 0.010(3) 0.009(3) 0.020(4)
C26 0.062(4) 0.080(5) 0.062(4) 0.041(4) 0.013(3) 0.009(4)
C27 0.063(4) 0.052(4) 0.076(5) 0.030(4) 0.005(3) 0.001(3)
C28 0.057(4) 0.043(3) 0.055(4) 0.017(3) 0.002(3) 0.003(3)
C29 0.047(3) 0.031(3) 0.038(3) 0.005(2) 0.004(2) 0.003(2)
C30 0.052(3) 0.043(3) 0.042(3) 0.006(2) 0.008(3) 0.005(3)
C31 0.073(4) 0.054(4) 0.051(4) 0.007(3) 0.016(3) 0.008(3)
C32 0.071(4) 0.054(4) 0.066(4) -0.001(3) 0.031(4) 0.009(3)
C33 0.051(4) 0.080(5) 0.067(5) -0.011(4) 0.003(3) 0.015(3)
C34 0.046(3) 0.067(4) 0.055(4) -0.006(3) -0.005(3) 0.011(3)
C35 0.040(3) 0.041(3) 0.031(3) -0.001(2) 0.001(2) 0.010(2)
C36 0.057(3) 0.045(3) 0.039(3) 0.006(2) -0.002(3) 0.011(3)
C37 0.055(4) 0.059(4) 0.037(3) -0.006(3) -0.016(3) 0.015(3)
C38 0.043(3) 0.059(4) 0.052(4) -0.007(3) -0.009(3) 0.004(3)
C39 0.052(3) 0.041(3) 0.055(4) -0.005(3) 0.006(3) -0.006(3)
C40 0.049(3) 0.039(3) 0.033(3) -0.002(2) 0.002(2) 0.002(2)
C41 0.035(3) 0.037(3) 0.042(3) 0.010(2) -0.004(2) 0.001(2)
C42 0.046(3) 0.053(3) 0.041(3) 0.008(3) 0.002(2) 0.008(3)
C43 0.063(4) 0.089(5) 0.041(3) 0.017(3) -0.005(3) 0.015(4)
C44 0.051(4) 0.106(6) 0.075(5) 0.058(5) -0.018(3) -0.005(4)
C45 0.066(4) 0.048(4) 0.093(6) 0.035(4) -0.027(4) -0.005(3)
C46 0.061(4) 0.049(4) 0.067(4) 0.013(3) -0.014(3) 0.008(3)
C47 0.049(3) 0.038(3) 0.025(2) 0.005(2) 0.002(2) 0.005(2)
C48 0.059(4) 0.042(3) 0.042(3) 0.012(2) 0.004(3) 0.006(3)
C49 0.085(5) 0.041(3) 0.049(4) 0.008(3) 0.012(3) 0.018(3)
C50 0.098(5) 0.033(3) 0.031(3) 0.003(2) -0.001(3) 0.005(3)
C51 0.068(4) 0.047(3) 0.040(3) 0.007(3) 0.001(3) -0.004(3)
C52 0.053(3) 0.047(3) 0.037(3) 0.007(2) -0.001(2) 0.008(3)
B1 0.042(3) 0.037(3) 0.036(3) 0.006(2) -0.003(2) 0.004(3)

loop_
_geom_bond_atom_site_label_1
_geom_bond_atom_site_label_2
_geom_bond_distance
_geom_bond_site_symmetry_2
_geom_bond_publ_flag
Ni1 C1 2.035(5) . ?
Ni1 C2 2.079(5) . ?
Ni1 C3 2.137(6) . ?
Ni1 P1 2.2447(16) . ?
Ni1 P2 2.3342(16) . ?
P1 C8 1.768(5) . ?
P1 C11 1.758(5) . ?
P1 C5 1.925(6) . ?
P2 C17 1.776(5) . ?
P2 C20 1.814(6) . ?
P2 C23 1.877(5) . ?
C1 C2 1.417(9) . ?
C1 H1A 0.9700 . ?
C1 H1B 0.9700 . ?
C2 C3 1.361(9) . ?
C2 C4 1.426(9) . ?
C3 H3A 0.9700 . ?
C3 H3B 0.9700 . ?
C4 H4A 0.9600 . ?
C4 H4B 0.9600 . ?
C4 H4C 0.9600 . ?
C5 C7 1.418(9) . ?
C5 C6 1.537(8) . ?
C5 H5 0.9800 . ?
C6 H6A 0.9600 . ?
C6 H6B 0.9600 . ?
C6 H6C 0.9600 . ?
C7 H7A 0.9600 . ?
C7 H7B 0.9600 . ?
C7 H7C 0.9600 . ?
C8 C9 1.488(9) . ?
C8 C10 1.583(9) . ?
C8 H8 0.9800 . ?
C9 H9A 0.9600 . ?
C9 H9B 0.9600 . ?
C9 H9C 0.9600 . ?
C10 H10A 0.9600 . ?
C10 H10B 0.9600 . ?
C10 H10C 0.9600 . ?
C11 C12 1.333(8) . ?
C11 C16 1.382(8) . ?
C12 C13 1.305(9) . ?
C12 H12 0.9300 . ?
C13 C14 1.348(11) . ?
C13 H13 0.9300 . ?
C14 C15 1.322(12) . ?
C14 H14 0.9300 . ?
C15 C16 1.324(9) . ?
C15 H15 0.9300 . ?
C16 H16 0.9300 . ?
C17 C18 1.488(8) . ?
C17 C19 1.530(9) . ?
C17 H17 0.9800 . ?
C18 H18A 0.9600 . ?
C18 H18B 0.9600 . ?
C18 H18C 0.9600 . ?
C19 H19A 0.9600 . ?
C19 H19B 0.9600 . ?
C19 H19C 0.9600 . ?
C20 C21 1.432(8) . ?
C20 C22 1.606(9) . ?
C20 H20 0.9800 . ?
C21 H21A 0.9600 . ?
C21 H21B 0.9600 . ?
C21 H21C 0.9600 . ?
C22 H22A 0.9600 . ?
C22 H22B 0.9600 . ?
C22 H22C 0.9600 . ?
C23 C24 1.304(7) . ?
C23 C28 1.373(7) . ?
C24 C25 1.386(8) . ?
C24 H24 0.9300 . ?
C25 C26 1.359(9) . ?
C25 H25 0.9300 . ?
C26 C27 1.292(9) . ?
C26 H26 0.9300 . ?
C27 C28 1.413(8) . ?
C27 H27 0.9300 . ?
C28 H28 0.9300 . ?
C29 C34 1.397(8) . ?
C29 C30 1.374(8) . ?
C29 B1 1.604(8) . ?
C30 C31 1.321(8) . ?
C30 H30 0.9300 . ?
C31 C32 1.392(9) . ?
C31 H31 0.9300 . ?
C32 C33 1.368(10) . ?
C32 H32 0.9300 . ?
C33 C34 1.328(9) . ?
C33 H33 0.9300 . ?
C34 H34 0.9300 . ?
C35 C40 1.436(7) . ?
C35 C36 1.446(7) . ?
C35 B1 1.623(8) . ?
C36 C37 1.361(8) . ?
C36 H36 0.9300 . ?
C37 C38 1.417(9) . ?
C37 H37 0.9300 . ?
C38 C39 1.417(9) . ?
C38 H38 0.9300 . ?
C39 C40 1.362(8) . ?
C39 H39 0.9300 . ?
C40 H40 0.9300 . ?
C41 C42 1.304(7) . ?
C41 C46 1.401(8) . ?
C41 B1 1.701(8) . ?
C42 C43 1.410(9) . ?
C42 H42 0.9300 . ?
C43 C44 1.370(10) . ?
C43 H43 0.9300 . ?
C44 C45 1.302(10) . ?
C44 H44 0.9300 . ?
C45 C46 1.428(9) . ?
C45 H45 0.9300 . ?
C46 H46 0.9300 . ?
C47 C48 1.362(7) . ?
C47 C52 1.390(7) . ?
C47 B1 1.628(8) . ?
C48 C49 1.355(8) . ?
C48 H48 0.9300 . ?
C49 C50 1.382(9) . ?
C49 H49 0.9300 . ?
C50 C51 1.342(8) . ?
C50 H50 0.9300 . ?
C51 C52 1.347(8) . ?
C51 H51 0.9300 . ?
C52 H52 0.9300 . ?
